data_4023874
loop_
_publ_author_name
'Tetsuharu Hori'
'Yuko Otani'
'Masatoshi Kawahata'
'Kentaro Yamaguchi'
'Tomohiko Ohwada'

_publ_section_title
;
 Nonplanar Structures of Thioamides Derived from
 7-Azabicyclo[2.2.1]heptane. Electronically Tunable
 Planarity of Thioamides
;
_journal_name_full 'Journal of Organic Chemistry'
_journal_page_first 9102
_journal_page_last 9108
_journal_paper_doi 10.1021/jo801996b
_journal_volume 73
_journal_year 2008
_chemical_formula_moiety 'C13 H15 N S'
_chemical_formula_sum 'C13 H15 N S'
_chemical_formula_weight 217.32
_chemical_name_systematic
; 
 ? 
;
_space_group_IT_number 61
_symmetry_cell_setting orthorhombic
_symmetry_space_group_name_Hall '-P 2ac 2ab'
_symmetry_space_group_name_H-M 'P b c a'
_atom_sites_solution_hydrogens geom
_atom_sites_solution_primary direct
_atom_sites_solution_secondary difmap
_audit_creation_method SHELXL-97
_cell_angle_alpha 90.00
_cell_angle_beta 90.00
_cell_angle_gamma 90.00
_cell_formula_units_Z 16
_cell_length_a 11.0169(17)
_cell_length_b 14.654(2)
_cell_length_c 28.298(5)
_cell_measurement_reflns_used 4016
_cell_measurement_temperature 150
_cell_measurement_theta_max 27.18
_cell_measurement_theta_min 2.42
_cell_volume 4568.4(13)
_computing_cell_refinement SMART
_computing_data_collection 'SMART (Bruker, 1998)'
_computing_data_reduction 'SAINT (Bruker, 1998)'
_computing_molecular_graphics 'ORTEP-3 for Windows (Farrugia, 1997)'
_computing_publication_material 'SHELXL-97 (Sheldrick, 1997)'
_computing_structure_refinement 'SHELXL-97 (Sheldrick, 1997)'
_computing_structure_solution 'SHELXS-97 (Sheldrick, 1990)'
_diffrn_ambient_temperature 150
_diffrn_measured_fraction_theta_full 1.000
_diffrn_measured_fraction_theta_max 0.970
_diffrn_measurement_device_type 'Bruker SMART 1000 CCD area detector'
_diffrn_measurement_method '\f and \w scans'
_diffrn_radiation_monochromator graphite
_diffrn_radiation_source 'fine-focus sealed tube'
_diffrn_radiation_type MoK\a
_diffrn_radiation_wavelength 0.71073
_diffrn_reflns_av_R_equivalents 0.0724
_diffrn_reflns_av_sigmaI/netI 0.0694
_diffrn_reflns_limit_h_max 14
_diffrn_reflns_limit_h_min -14
_diffrn_reflns_limit_k_max 16
_diffrn_reflns_limit_k_min -18
_diffrn_reflns_limit_l_max 36
_diffrn_reflns_limit_l_min -28
_diffrn_reflns_number 26399
_diffrn_reflns_theta_full 25.00
_diffrn_reflns_theta_max 28.32
_diffrn_reflns_theta_min 1.44
_diffrn_standards_decay_% 0
_diffrn_standards_number 0
_exptl_absorpt_coefficient_mu 0.249
_exptl_absorpt_correction_type none
_exptl_crystal_colour yellow
_exptl_crystal_density_diffrn 1.264
_exptl_crystal_density_method 'not measured'
_exptl_crystal_description prismatic
_exptl_crystal_F_000 1856
_exptl_crystal_size_max 0.40
_exptl_crystal_size_mid 0.30
_exptl_crystal_size_min 0.30
_refine_diff_density_max 0.321
_refine_diff_density_min -0.284
_refine_diff_density_rms 0.064
_refine_ls_extinction_method none
_refine_ls_goodness_of_fit_ref 1.018
_refine_ls_hydrogen_treatment constr
_refine_ls_matrix_type full
_refine_ls_number_parameters 271
_refine_ls_number_reflns 5517
_refine_ls_number_restraints 0
_refine_ls_restrained_S_all 1.018
_refine_ls_R_factor_all 0.0763
_refine_ls_R_factor_gt 0.0471
_refine_ls_shift/su_max 0.001
_refine_ls_shift/su_mean 0.000
_refine_ls_structure_factor_coef Fsqd
_refine_ls_weighting_details 'calc w=1/[\s^2^(Fo^2^)+(0.0364P)^2^+3.3761P] where P=(Fo^2^+2Fc^2^)/3'
_refine_ls_weighting_scheme calc
_refine_ls_wR_factor_gt 0.1071
_refine_ls_wR_factor_ref 0.1263
_reflns_number_gt 3913
_reflns_number_total 5517
_reflns_threshold_expression I>2\s(I)
_cod_data_source_file jo801996b_si_002_01.cif
_cod_data_source_block 1a
_cod_database_code 4023874

loop_
_symmetry_equiv_pos_as_xyz
'x, y, z'
'-x+1/2, -y, z+1/2'
'x+1/2, -y+1/2, -z'
'-x, y+1/2, -z+1/2'
'-x, -y, -z'
'x-1/2, y, -z-1/2'
'-x-1/2, y-1/2, z'
'x, -y-1/2, z-1/2'

loop_
_atom_site_label
_atom_site_type_symbol
_atom_site_fract_x
_atom_site_fract_y
_atom_site_fract_z
_atom_site_U_iso_or_equiv
_atom_site_adp_type
_atom_site_occupancy
_atom_site_symmetry_multiplicity
_atom_site_calc_flag
_atom_site_refinement_flags
_atom_site_disorder_assembly
_atom_site_disorder_group
C1 C 0.92062(19) 0.16873(15) 0.56025(7) 0.0306(5) Uani 1 1 d . . .
H1 H 0.8596 0.1256 0.5739 0.037 Uiso 1 1 calc R . .
C2 C 0.8818(2) 0.26873(17) 0.56012(8) 0.0403(5) Uani 1 1 d . . .
H2A H 0.8967 0.2977 0.5912 0.048 Uiso 1 1 calc R . .
H2B H 0.7948 0.2751 0.5519 0.048 Uiso 1 1 calc R . .
C3 C 0.9644(2) 0.31078(16) 0.52115(9) 0.0383(5) Uani 1 1 d . . .
H3A H 0.9155 0.3374 0.4952 0.046 Uiso 1 1 calc R . .
H3B H 1.0182 0.3585 0.5344 0.046 Uiso 1 1 calc R . .
C4 C 1.03773(19) 0.22836(15) 0.50393(7) 0.0292(4) Uani 1 1 d . . .
H4 H 1.0715 0.2346 0.4713 0.035 Uiso 1 1 calc R . .
C5 C 1.13079(19) 0.20098(16) 0.54162(7) 0.0336(5) Uani 1 1 d . . .
H5A H 1.1768 0.2546 0.5531 0.040 Uiso 1 1 calc R . .
H5B H 1.1884 0.1549 0.5293 0.040 Uiso 1 1 calc R . .
C6 C 1.0490(2) 0.16043(17) 0.58120(8) 0.0373(5) Uani 1 1 d . . .
H6A H 1.0700 0.0959 0.5876 0.045 Uiso 1 1 calc R . .
H6B H 1.0565 0.1959 0.6108 0.045 Uiso 1 1 calc R . .
C7 C 0.88457(17) 0.10825(13) 0.47764(7) 0.0232(4) Uani 1 1 d . . .
C8 C 0.93703(17) 0.10504(13) 0.42907(7) 0.0239(4) Uani 1 1 d . . .
C9 C 0.86504(18) 0.12195(13) 0.38974(7) 0.0258(4) Uani 1 1 d . . .
H9 H 0.7823 0.1384 0.3938 0.031 Uiso 1 1 calc R . .
C10 C 0.9135(2) 0.11491(14) 0.34460(7) 0.0305(5) Uani 1 1 d . . .
H10 H 0.8641 0.1276 0.3179 0.037 Uiso 1 1 calc R . .
C11 C 1.0331(2) 0.08955(15) 0.33838(7) 0.0343(5) Uani 1 1 d . . .
H11 H 1.0656 0.0840 0.3074 0.041 Uiso 1 1 calc R . .
C12 C 1.1051(2) 0.07222(16) 0.37716(8) 0.0353(5) Uani 1 1 d . . .
H12 H 1.1872 0.0542 0.3729 0.042 Uiso 1 1 calc R . .
C13 C 1.05828(18) 0.08092(15) 0.42250(7) 0.0298(4) Uani 1 1 d . . .
H13 H 1.1090 0.0704 0.4491 0.036 Uiso 1 1 calc R . .
C14 C 0.53113(18) 0.11237(13) 0.66698(7) 0.0274(4) Uani 1 1 d . . .
H14 H 0.5790 0.1455 0.6916 0.033 Uiso 1 1 calc R . .
C15 C 0.3958(2) 0.13616(15) 0.66552(9) 0.0368(5) Uani 1 1 d . . .
H15A H 0.3815 0.1929 0.6474 0.044 Uiso 1 1 calc R . .
H15B H 0.3626 0.1436 0.6978 0.044 Uiso 1 1 calc R . .
C16 C 0.33836(19) 0.05259(15) 0.64035(8) 0.0331(5) Uani 1 1 d . . .
H16A H 0.2776 0.0223 0.6608 0.040 Uiso 1 1 calc R . .
H16B H 0.2992 0.0706 0.6103 0.040 Uiso 1 1 calc R . .
C17 C 0.44764(18) -0.00933(14) 0.63155(7) 0.0262(4) Uani 1 1 d . . .
H17 H 0.4277 -0.0754 0.6274 0.031 Uiso 1 1 calc R . .
C18 C 0.5276(2) 0.03159(16) 0.59258(8) 0.0371(5) Uani 1 1 d . . .
H18A H 0.4786 0.0496 0.5648 0.045 Uiso 1 1 calc R . .
H18B H 0.5911 -0.0120 0.5824 0.045 Uiso 1 1 calc R . .
C19 C 0.5843(2) 0.11639(16) 0.61721(8) 0.0407(6) Uani 1 1 d . . .
H19A H 0.6740 0.1122 0.6180 0.049 Uiso 1 1 calc R . .
H19B H 0.5606 0.1735 0.6009 0.049 Uiso 1 1 calc R . .
C20 C 0.59034(16) -0.04084(13) 0.70104(6) 0.0208(4) Uani 1 1 d . . .
C21 C 0.55873(17) -0.13964(13) 0.70169(6) 0.0208(4) Uani 1 1 d . . .
C22 C 0.43986(18) -0.16802(14) 0.70978(7) 0.0257(4) Uani 1 1 d . . .
H22 H 0.3771 -0.1240 0.7131 0.031 Uiso 1 1 calc R . .
C23 C 0.41262(19) -0.26031(14) 0.71302(7) 0.0300(5) Uani 1 1 d . . .
H23 H 0.3316 -0.2791 0.7191 0.036 Uiso 1 1 calc R . .
C24 C 0.5029(2) -0.32505(14) 0.70749(7) 0.0322(5) Uani 1 1 d . . .
H24 H 0.4840 -0.3882 0.7096 0.039 Uiso 1 1 calc R . .
C25 C 0.6204(2) -0.29747(14) 0.69897(8) 0.0333(5) Uani 1 1 d . . .
H25 H 0.6822 -0.3419 0.6946 0.040 Uiso 1 1 calc R . .
C26 C 0.64960(18) -0.20561(13) 0.69669(7) 0.0276(4) Uani 1 1 d . . .
H26 H 0.7314 -0.1874 0.6917 0.033 Uiso 1 1 calc R . .
N1 N 0.94730(15) 0.15450(12) 0.50955(6) 0.0281(4) Uani 1 1 d . . .
N2 N 0.52274(15) 0.01207(11) 0.67380(6) 0.0247(4) Uani 1 1 d . . .
S1 S 0.75551(4) 0.05202(4) 0.489855(18) 0.02979(14) Uani 1 1 d . . .
S2 S 0.70257(4) -0.00142(3) 0.735413(18) 0.02634(13) Uani 1 1 d . . .

loop_
_atom_site_aniso_label
_atom_site_aniso_U_11
_atom_site_aniso_U_22
_atom_site_aniso_U_33
_atom_site_aniso_U_23
_atom_site_aniso_U_13
_atom_site_aniso_U_12
C1 0.0317(11) 0.0421(12) 0.0181(10) -0.0018(8) 0.0036(8) -0.0061(9)
C2 0.0361(12) 0.0469(14) 0.0379(13) -0.0051(10) 0.0038(10) -0.0019(11)
C3 0.0350(12) 0.0357(12) 0.0440(13) -0.0009(10) 0.0020(10) -0.0029(10)
C4 0.0296(11) 0.0327(11) 0.0253(10) -0.0002(8) 0.0024(8) -0.0109(9)
C5 0.0287(11) 0.0402(12) 0.0320(11) -0.0042(9) -0.0027(9) -0.0058(9)
C6 0.0369(12) 0.0468(14) 0.0281(12) -0.0003(9) -0.0046(9) -0.0062(10)
C7 0.0205(9) 0.0255(10) 0.0235(10) 0.0019(7) -0.0017(7) 0.0009(7)
C8 0.0244(10) 0.0236(10) 0.0237(10) -0.0012(7) 0.0004(8) -0.0024(8)
C9 0.0260(10) 0.0267(10) 0.0248(10) -0.0030(8) -0.0022(8) -0.0010(8)
C10 0.0373(12) 0.0315(11) 0.0227(10) -0.0023(8) -0.0048(8) -0.0017(9)
C11 0.0418(13) 0.0347(12) 0.0264(11) -0.0015(9) 0.0076(9) -0.0034(10)
C12 0.0289(11) 0.0407(13) 0.0364(12) -0.0017(10) 0.0070(9) 0.0025(9)
C13 0.0248(10) 0.0368(12) 0.0277(11) 0.0025(9) -0.0014(8) 0.0028(9)
C14 0.0329(11) 0.0184(9) 0.0308(11) 0.0029(8) -0.0025(9) 0.0001(8)
C15 0.0346(12) 0.0289(11) 0.0469(14) -0.0011(10) -0.0054(10) 0.0079(9)
C16 0.0274(11) 0.0358(12) 0.0362(12) 0.0038(9) -0.0067(9) 0.0021(9)
C17 0.0284(10) 0.0271(10) 0.0231(10) 0.0013(8) -0.0062(8) -0.0021(8)
C18 0.0410(13) 0.0417(13) 0.0286(12) 0.0002(9) 0.0034(9) -0.0039(10)
C19 0.0452(14) 0.0395(13) 0.0373(13) 0.0050(10) 0.0047(10) -0.0125(11)
C20 0.0181(9) 0.0236(9) 0.0207(9) 0.0008(7) 0.0031(7) 0.0017(7)
C21 0.0220(9) 0.0229(9) 0.0175(9) 0.0022(7) 0.0011(7) 0.0009(7)
C22 0.0238(10) 0.0280(10) 0.0252(10) -0.0013(8) 0.0017(8) 0.0001(8)
C23 0.0308(11) 0.0321(11) 0.0270(11) 0.0019(8) 0.0048(8) -0.0080(9)
C24 0.0465(13) 0.0221(10) 0.0281(11) 0.0024(8) 0.0006(9) -0.0053(9)
C25 0.0382(12) 0.0254(11) 0.0364(12) 0.0044(9) 0.0028(9) 0.0079(9)
C26 0.0246(10) 0.0283(10) 0.0298(11) 0.0057(8) 0.0013(8) 0.0034(8)
N1 0.0264(9) 0.0369(10) 0.0211(8) -0.0008(7) 0.0024(7) -0.0097(7)
N2 0.0269(8) 0.0211(8) 0.0261(9) 0.0015(6) -0.0062(7) -0.0005(7)
S1 0.0217(3) 0.0367(3) 0.0310(3) 0.0037(2) -0.0006(2) -0.0063(2)
S2 0.0229(3) 0.0279(3) 0.0282(3) 0.00141(19) -0.00472(19) -0.00141(19)

loop_
_atom_type_symbol
_atom_type_description
_atom_type_scat_dispersion_real
_atom_type_scat_dispersion_imag
_atom_type_scat_source
C C 0.0033 0.0016 'International Tables Vol C Tables 4.2.6.8 and 6.1.1.4'
N N 0.0061 0.0033 'International Tables Vol C Tables 4.2.6.8 and 6.1.1.4'
S S 0.1246 0.1234 'International Tables Vol C Tables 4.2.6.8 and 6.1.1.4'
H H 0.0000 0.0000 'International Tables Vol C Tables 4.2.6.8 and 6.1.1.4'

loop_
_geom_angle_atom_site_label_1
_geom_angle_atom_site_label_2
_geom_angle_atom_site_label_3
_geom_angle
_geom_angle_site_symmetry_1
_geom_angle_site_symmetry_3
_geom_angle_publ_flag
N1 C1 C6 100.36(16) . . ?
N1 C1 C2 100.87(17) . . ?
C6 C1 C2 109.55(19) . . ?
N1 C1 H1 114.8 . . ?
C6 C1 H1 114.8 . . ?
C2 C1 H1 114.8 . . ?
C1 C2 C3 102.57(18) . . ?
C1 C2 H2A 111.3 . . ?
C3 C2 H2A 111.3 . . ?
C1 C2 H2B 111.3 . . ?
C3 C2 H2B 111.3 . . ?
H2A C2 H2B 109.2 . . ?
C4 C3 C2 102.80(18) . . ?
C4 C3 H3A 111.2 . . ?
C2 C3 H3A 111.2 . . ?
C4 C3 H3B 111.2 . . ?
C2 C3 H3B 111.2 . . ?
H3A C3 H3B 109.1 . . ?
N1 C4 C3 100.80(16) . . ?
N1 C4 C5 100.61(16) . . ?
C3 C4 C5 109.73(18) . . ?
N1 C4 H4 114.7 . . ?
C3 C4 H4 114.7 . . ?
C5 C4 H4 114.7 . . ?
C4 C5 C6 102.33(16) . . ?
C4 C5 H5A 111.3 . . ?
C6 C5 H5A 111.3 . . ?
C4 C5 H5B 111.3 . . ?
C6 C5 H5B 111.3 . . ?
H5A C5 H5B 109.2 . . ?
C1 C6 C5 103.01(17) . . ?
C1 C6 H6A 111.2 . . ?
C5 C6 H6A 111.2 . . ?
C1 C6 H6B 111.2 . . ?
C5 C6 H6B 111.2 . . ?
H6A C6 H6B 109.1 . . ?
N1 C7 C8 116.25(16) . . ?
N1 C7 S1 123.57(15) . . ?
C8 C7 S1 120.14(14) . . ?
C13 C8 C9 119.05(18) . . ?
C13 C8 C7 120.14(17) . . ?
C9 C8 C7 120.76(17) . . ?
C10 C9 C8 120.29(19) . . ?
C10 C9 H9 119.9 . . ?
C8 C9 H9 119.9 . . ?
C9 C10 C11 120.3(2) . . ?
C9 C10 H10 119.8 . . ?
C11 C10 H10 119.8 . . ?
C12 C11 C10 119.9(2) . . ?
C12 C11 H11 120.1 . . ?
C10 C11 H11 120.1 . . ?
C11 C12 C13 120.3(2) . . ?
C11 C12 H12 119.8 . . ?
C13 C12 H12 119.8 . . ?
C8 C13 C12 120.17(19) . . ?
C8 C13 H13 119.9 . . ?
C12 C13 H13 119.9 . . ?
N2 C14 C19 100.49(16) . . ?
N2 C14 C15 99.68(16) . . ?
C19 C14 C15 109.87(18) . . ?
N2 C14 H14 115.0 . . ?
C19 C14 H14 115.0 . . ?
C15 C14 H14 115.0 . . ?
C14 C15 C16 103.27(17) . . ?
C14 C15 H15A 111.1 . . ?
C16 C15 H15A 111.1 . . ?
C14 C15 H15B 111.1 . . ?
C16 C15 H15B 111.1 . . ?
H15A C15 H15B 109.1 . . ?
C17 C16 C15 102.84(16) . . ?
C17 C16 H16A 111.2 . . ?
C15 C16 H16A 111.2 . . ?
C17 C16 H16B 111.2 . . ?
C15 C16 H16B 111.2 . . ?
H16A C16 H16B 109.1 . . ?
N2 C17 C16 100.49(15) . . ?
N2 C17 C18 100.13(16) . . ?
C16 C17 C18 109.73(17) . . ?
N2 C17 H17 114.9 . . ?
C16 C17 H17 114.9 . . ?
C18 C17 H17 114.9 . . ?
C17 C18 C19 102.75(17) . . ?
C17 C18 H18A 111.2 . . ?
C19 C18 H18A 111.2 . . ?
C17 C18 H18B 111.2 . . ?
C19 C18 H18B 111.2 . . ?
H18A C18 H18B 109.1 . . ?
C14 C19 C18 103.21(17) . . ?
C14 C19 H19A 111.1 . . ?
C18 C19 H19A 111.1 . . ?
C14 C19 H19B 111.1 . . ?
C18 C19 H19B 111.1 . . ?
H19A C19 H19B 109.1 . . ?
N2 C20 C21 116.45(16) . . ?
N2 C20 S2 123.48(15) . . ?
C21 C20 S2 120.03(13) . . ?
C22 C21 C26 118.89(18) . . ?
C22 C21 C20 120.81(17) . . ?
C26 C21 C20 120.21(17) . . ?
C21 C22 C23 120.33(19) . . ?
C21 C22 H22 119.8 . . ?
C23 C22 H22 119.8 . . ?
C24 C23 C22 120.33(19) . . ?
C24 C23 H23 119.8 . . ?
C22 C23 H23 119.8 . . ?
C25 C24 C23 119.63(19) . . ?
C25 C24 H24 120.2 . . ?
C23 C24 H24 120.2 . . ?
C24 C25 C26 120.7(2) . . ?
C24 C25 H25 119.6 . . ?
C26 C25 H25 119.6 . . ?
C21 C26 C25 120.05(19) . . ?
C21 C26 H26 120.0 . . ?
C25 C26 H26 120.0 . . ?
C7 N1 C4 130.75(16) . . ?
C7 N1 C1 129.05(16) . . ?
C4 N1 C1 97.76(15) . . ?
C20 N2 C14 128.36(17) . . ?
C20 N2 C17 131.14(16) . . ?
C14 N2 C17 97.98(14) . . ?

loop_
_geom_bond_atom_site_label_1
_geom_bond_atom_site_label_2
_geom_bond_distance
_geom_bond_site_symmetry_2
_geom_bond_publ_flag
C1 N1 1.479(2) . ?
C1 C6 1.538(3) . ?
C1 C2 1.527(3) . ?
C1 H1 1.0000 . ?
C2 C3 1.557(3) . ?
C2 H2A 0.9900 . ?
C2 H2B 0.9900 . ?
C3 C4 1.532(3) . ?
C3 H3A 0.9900 . ?
C3 H3B 0.9900 . ?
C4 N1 1.480(3) . ?
C4 C5 1.533(3) . ?
C4 H4 1.0000 . ?
C5 C6 1.555(3) . ?
C5 H5A 0.9900 . ?
C5 H5B 0.9900 . ?
C6 H6A 0.9900 . ?
C6 H6B 0.9900 . ?
C7 N1 1.324(2) . ?
C7 C8 1.492(3) . ?
C7 S1 1.6793(19) . ?
C8 C13 1.394(3) . ?
C8 C9 1.389(3) . ?
C9 C10 1.388(3) . ?
C9 H9 0.9500 . ?
C10 C11 1.380(3) . ?
C10 H10 0.9500 . ?
C11 C12 1.378(3) . ?
C11 H11 0.9500 . ?
C12 C13 1.389(3) . ?
C12 H12 0.9500 . ?
C13 H13 0.9500 . ?
C14 N2 1.485(2) . ?
C14 C19 1.527(3) . ?
C14 C15 1.532(3) . ?
C14 H14 1.0000 . ?
C15 C16 1.552(3) . ?
C15 H15A 0.9900 . ?
C15 H15B 0.9900 . ?
C16 C17 1.528(3) . ?
C16 H16A 0.9900 . ?
C16 H16B 0.9900 . ?
C17 N2 1.487(2) . ?
C17 C18 1.534(3) . ?
C17 H17 1.0000 . ?
C18 C19 1.556(3) . ?
C18 H18A 0.9900 . ?
C18 H18B 0.9900 . ?
C19 H19A 0.9900 . ?
C19 H19B 0.9900 . ?
C20 N2 1.323(2) . ?
C20 C21 1.489(3) . ?
C20 S2 1.6760(19) . ?
C21 C22 1.393(3) . ?
C21 C26 1.399(3) . ?
C22 C23 1.388(3) . ?
C22 H22 0.9500 . ?
C23 C24 1.384(3) . ?
C23 H23 0.9500 . ?
C24 C25 1.377(3) . ?
C24 H24 0.9500 . ?
C25 C26 1.385(3) . ?
C25 H25 0.9500 . ?
C26 H26 0.9500 . ?

loop_
_geom_torsion_atom_site_label_1
_geom_torsion_atom_site_label_2
_geom_torsion_atom_site_label_3
_geom_torsion_atom_site_label_4
_geom_torsion
_geom_torsion_site_symmetry_1
_geom_torsion_site_symmetry_2
_geom_torsion_site_symmetry_3
_geom_torsion_site_symmetry_4
_geom_torsion_publ_flag
N1 C1 C2 C3 -34.7(2) . . . . ?
C6 C1 C2 C3 70.5(2) . . . . ?
C1 C2 C3 C4 0.8(2) . . . . ?
C2 C3 C4 N1 33.3(2) . . . . ?
C2 C3 C4 C5 -72.2(2) . . . . ?
N1 C4 C5 C6 -35.0(2) . . . . ?
C3 C4 C5 C6 70.6(2) . . . . ?
N1 C1 C6 C5 33.4(2) . . . . ?
C2 C1 C6 C5 -72.2(2) . . . . ?
C4 C5 C6 C1 1.0(2) . . . . ?
N1 C7 C8 C13 49.7(3) . . . . ?
S1 C7 C8 C13 -128.17(18) . . . . ?
N1 C7 C8 C9 -133.2(2) . . . . ?
S1 C7 C8 C9 49.0(2) . . . . ?
C13 C8 C9 C10 0.0(3) . . . . ?
C7 C8 C9 C10 -177.20(18) . . . . ?
C8 C9 C10 C11 1.1(3) . . . . ?
C9 C10 C11 C12 -0.8(3) . . . . ?
C10 C11 C12 C13 -0.6(3) . . . . ?
C9 C8 C13 C12 -1.3(3) . . . . ?
C7 C8 C13 C12 175.87(19) . . . . ?
C11 C12 C13 C8 1.6(3) . . . . ?
N2 C14 C15 C16 -35.1(2) . . . . ?
C19 C14 C15 C16 69.9(2) . . . . ?
C14 C15 C16 C17 1.2(2) . . . . ?
C15 C16 C17 N2 33.1(2) . . . . ?
C15 C16 C17 C18 -71.7(2) . . . . ?
N2 C17 C18 C19 -34.6(2) . . . . ?
C16 C17 C18 C19 70.6(2) . . . . ?
N2 C14 C19 C18 33.4(2) . . . . ?
C15 C14 C19 C18 -71.0(2) . . . . ?
C17 C18 C19 C14 0.7(2) . . . . ?
N2 C20 C21 C22 -50.7(2) . . . . ?
S2 C20 C21 C22 126.74(17) . . . . ?
N2 C20 C21 C26 132.72(19) . . . . ?
S2 C20 C21 C26 -49.8(2) . . . . ?
C26 C21 C22 C23 0.3(3) . . . . ?
C20 C21 C22 C23 -176.28(17) . . . . ?
C21 C22 C23 C24 -1.1(3) . . . . ?
C22 C23 C24 C25 0.3(3) . . . . ?
C23 C24 C25 C26 1.1(3) . . . . ?
C22 C21 C26 C25 1.1(3) . . . . ?
C20 C21 C26 C25 177.74(18) . . . . ?
C24 C25 C26 C21 -1.9(3) . . . . ?
C8 C7 N1 C4 23.0(3) . . . . ?
S1 C7 N1 C4 -159.23(17) . . . . ?
C8 C7 N1 C1 -178.86(19) . . . . ?
S1 C7 N1 C1 -1.0(3) . . . . ?
C3 C4 N1 C7 107.4(2) . . . . ?
C5 C4 N1 C7 -139.9(2) . . . . ?
C3 C4 N1 C1 -55.63(18) . . . . ?
C5 C4 N1 C1 57.04(18) . . . . ?
C6 C1 N1 C7 140.4(2) . . . . ?
C2 C1 N1 C7 -107.1(2) . . . . ?
C6 C1 N1 C4 -56.07(19) . . . . ?
C2 C1 N1 C4 56.35(18) . . . . ?
C21 C20 N2 C14 178.53(17) . . . . ?
S2 C20 N2 C14 1.1(3) . . . . ?
C21 C20 N2 C17 -23.5(3) . . . . ?
S2 C20 N2 C17 159.07(16) . . . . ?
C19 C14 N2 C20 107.4(2) . . . . ?
C15 C14 N2 C20 -140.1(2) . . . . ?
C19 C14 N2 C17 -55.95(18) . . . . ?
C15 C14 N2 C17 56.53(18) . . . . ?
C16 C17 N2 C20 141.2(2) . . . . ?
C18 C17 N2 C20 -106.4(2) . . . . ?
C16 C17 N2 C14 -56.12(17) . . . . ?
C18 C17 N2 C14 56.33(18) . . . . ?
